data_7238926
loop_
_publ_author_name
'Shi, Liangliang'
'Wang, Ruji'
'Yang, Haijun'
'Jiang, Yuyang'
'Fu, Hua'

_publ_section_title
;
 Efficient copper-catalyzed domino synthesis of tetrazoloisoquinolines
;
_journal_issue 18
_journal_name_full 'RSC Advances'
_journal_page_first 6278
_journal_paper_doi 10.1039/c3ra23230a
_journal_volume 3
_journal_year 2013
_chemical_formula_moiety 'C15 H18 N4'
_chemical_formula_sum 'C15 H18 N4'
_chemical_formula_weight 254.33
_space_group_crystal_system triclinic
_space_group_IT_number 2
_space_group_name_Hall '-P 1'
_space_group_name_H-M_alt 'P -1'
_atom_sites_solution_hydrogens geom
_atom_sites_solution_primary direct
_atom_sites_solution_secondary difmap
_audit_creation_date 2012-11-30
_audit_creation_method
;
Olex2 1.1
(compiled 2011.02.15 svn.r1672, GUI svn.r3494)
;
_cell_angle_alpha 82.682(14)
_cell_angle_beta 64.188(19)
_cell_angle_gamma 85.910(14)
_cell_formula_units_Z 2
_cell_length_a 8.2705(16)
_cell_length_b 9.4515(14)
_cell_length_c 9.4618(19)
_cell_measurement_reflns_used 1348
_cell_measurement_temperature 103.6
_cell_measurement_theta_max 29.1087
_cell_measurement_theta_min 3.4041
_cell_volume 660.3(2)
_computing_cell_refinement
;
CrysAlisPro, Agilent Technologies,
Version 1.171.35.11 (release 16-05-2011 CrysAlis171 .NET)
(compiled May 16 2011,17:55:39)
;
_computing_data_collection
;
CrysAlisPro, Agilent Technologies,
Version 1.171.35.11 (release 16-05-2011 CrysAlis171 .NET)
(compiled May 16 2011,17:55:39)
;
_computing_data_reduction
;
CrysAlisPro, Agilent Technologies,
Version 1.171.35.11 (release 16-05-2011 CrysAlis171 .NET)
(compiled May 16 2011,17:55:39)
;
_computing_molecular_graphics
;
O. V. Dolomanov, L. J. Bourhis, R. J. Gildea, J. A. K. Howard and H. Puschmann,
OLEX2: a complete structure solution, refinement and analysis program.
J. Appl. Cryst. (2009). 42, 339-341.
;
_computing_publication_material
;
O. V. Dolomanov, L. J. Bourhis, R. J. Gildea, J. A. K. Howard and H. Puschmann,
OLEX2: a complete structure solution, refinement and analysis program.
J. Appl. Cryst. (2009). 42, 339-341.
;
_computing_structure_refinement 'SHELXL-97 (Sheldrick, 1997)'
_computing_structure_solution 'A short history of SHELX (Sheldrick, 2007)/Bruker'
_diffrn_ambient_temperature 103.6
_diffrn_detector_area_resol_mean 16.0971
_diffrn_measured_fraction_theta_full 0.997
_diffrn_measured_fraction_theta_max 0.997
_diffrn_measurement_details
;
#__ type_ start__ end____ width___ exp.time_
1 omega -5.00 86.00 1.0000 5.0000
omega____ theta____ kappa____ phi______ frames
- 21.2956 77.0000 60.0000 91
#__ type_ start__ end____ width___ exp.time_
2 omega -9.00 31.00 1.0000 5.0000
omega____ theta____ kappa____ phi______ frames
- 21.2956 77.0000 -180.0000 40
#__ type_ start__ end____ width___ exp.time_
3 omega -51.00 42.00 1.0000 5.0000
omega____ theta____ kappa____ phi______ frames
- 21.2956 -37.0000 150.0000 93
#__ type_ start__ end____ width___ exp.time_
4 omega 18.00 45.00 1.0000 5.0000
omega____ theta____ kappa____ phi______ frames
- 21.2956 53.0000 -82.0000 27
#__ type_ start__ end____ width___ exp.time_
5 omega -48.00 51.00 1.0000 5.0000
omega____ theta____ kappa____ phi______ frames
- 21.2956 -77.0000 -60.0000 99
;
_diffrn_measurement_device_type 'Xcalibur, Eos, Gemini'
_diffrn_measurement_method '\w scans'
_diffrn_orient_matrix_UB_11 0.0459120000
_diffrn_orient_matrix_UB_12 -0.0442892000
_diffrn_orient_matrix_UB_13 -0.0612513000
_diffrn_orient_matrix_UB_21 0.0620045000
_diffrn_orient_matrix_UB_22 -0.0212314000
_diffrn_orient_matrix_UB_23 0.0322437000
_diffrn_orient_matrix_UB_31 -0.0558472000
_diffrn_orient_matrix_UB_32 -0.0576131000
_diffrn_orient_matrix_UB_33 0.0470555000
_diffrn_radiation_monochromator graphite
_diffrn_radiation_type 'Mo K\a'
_diffrn_radiation_wavelength 0.7107
_diffrn_reflns_av_R_equivalents 0.0328
_diffrn_reflns_av_unetI/netI 0.0504
_diffrn_reflns_limit_h_max 9
_diffrn_reflns_limit_h_min -10
_diffrn_reflns_limit_k_max 11
_diffrn_reflns_limit_k_min -11
_diffrn_reflns_limit_l_max 11
_diffrn_reflns_limit_l_min -11
_diffrn_reflns_number 4129
_diffrn_reflns_theta_full 26.00
_diffrn_reflns_theta_max 26.00
_diffrn_reflns_theta_min 3.41
_diffrn_source 'Enhance (Mo) X-ray Source'
_exptl_absorpt_coefficient_mu 0.079
_exptl_absorpt_correction_T_max 1.00000
_exptl_absorpt_correction_T_min 0.49280
_exptl_absorpt_correction_type multi-scan
_exptl_absorpt_process_details
;
CrysAlisPro, Agilent Technologies,
Version 1.171.35.11 (release 16-05-2011 CrysAlis171 .NET)
(compiled May 16 2011,17:55:39)
Empirical absorption correction using spherical harmonics,
implemented in SCALE3 ABSPACK scaling algorithm.
;
_exptl_crystal_density_diffrn 1.279
_exptl_crystal_density_method 'not measured'
_exptl_crystal_F_000 272
_exptl_crystal_size_max 0.80
_exptl_crystal_size_mid 0.30
_exptl_crystal_size_min 0.10
_refine_diff_density_max 0.286
_refine_diff_density_min -0.341
_refine_diff_density_rms 0.053
_refine_ls_extinction_method none
_refine_ls_goodness_of_fit_ref 1.055
_refine_ls_hydrogen_treatment mixed
_refine_ls_matrix_type full
_refine_ls_number_parameters 173
_refine_ls_number_reflns 2588
_refine_ls_number_restraints 0
_refine_ls_restrained_S_all 1.055
_refine_ls_R_factor_all 0.0674
_refine_ls_R_factor_gt 0.0532
_refine_ls_shift/su_max 0.007
_refine_ls_shift/su_mean 0.001
_refine_ls_structure_factor_coef Fsqd
_refine_ls_weighting_details 'calc w=1/[\s^2^(Fo^2^)+(0.0825P)^2^+0.0050P] where P=(Fo^2^+2Fc^2^)/3'
_refine_ls_weighting_scheme calc
_refine_ls_wR_factor_gt 0.1358
_refine_ls_wR_factor_ref 0.1483
_reflns_number_gt 2098
_reflns_number_total 2588
_reflns_threshold_expression >2sigma(I)
_cod_data_source_file c3ra23230a.txt
_cod_data_source_block exp_1015
_cod_database_code 7238926
_reflns_odcompleteness_completeness 99.74
_reflns_odcompleteness_iscentric 1
_reflns_odcompleteness_theta 26.32

loop_
_space_group_symop_id
_space_group_symop_operation_xyz
1 'x, y, z'
2 '-x, -y, -z'

loop_
_atom_site_label
_atom_site_type_symbol
_atom_site_fract_x
_atom_site_fract_y
_atom_site_fract_z
_atom_site_U_iso_or_equiv
_atom_site_adp_type
_atom_site_occupancy
_atom_site_symmetry_multiplicity
_atom_site_calc_flag
_atom_site_refinement_flags
N1 N 0.28151(17) 0.58485(13) 0.19789(14) 0.0207(3) Uani 1 1 d .
C9 C 0.2311(2) 0.47653(16) 0.13826(18) 0.0210(4) Uani 1 1 d .
C1 C 0.3549(2) 0.71089(16) 0.11434(18) 0.0208(4) Uani 1 1 d .
C7 C 0.3354(2) 0.63413(16) -0.11148(18) 0.0216(4) Uani 1 1 d .
C2 C 0.3808(2) 0.74236(16) -0.04618(17) 0.0205(4) Uani 1 1 d .
C13 C -0.0136(2) -0.01799(16) 0.21768(17) 0.0227(4) Uani 1 1 d .
H13A H 0.0957 -0.0465 0.1264 0.027 Uiso 1 1 calc R
H13B H -0.1016 0.0221 0.1778 0.027 Uiso 1 1 calc R
N4 N 0.39093(18) 0.78421(14) 0.20763(15) 0.0258(4) Uani 1 1 d .
C10 C 0.1506(2) 0.34661(16) 0.25127(18) 0.0239(4) Uani 1 1 d .
H10A H 0.0379 0.3751 0.3393 0.029 Uiso 1 1 calc R
H10B H 0.2347 0.3081 0.2963 0.029 Uiso 1 1 calc R
C3 C 0.4495(2) 0.87243(16) -0.13783(18) 0.0228(4) Uani 1 1 d .
H3 H 0.4792 0.9452 -0.0930 0.027 Uiso 1 1 calc R
C5 C 0.4313(2) 0.78701(17) -0.35885(18) 0.0245(4) Uani 1 1 d .
H5 H 0.4498 0.8022 -0.4660 0.029 Uiso 1 1 calc R
N2 N 0.27197(19) 0.58035(14) 0.34618(15) 0.0253(4) Uani 1 1 d .
C11 C 0.1099(2) 0.22899(16) 0.17553(18) 0.0235(4) Uani 1 1 d .
H11A H 0.0222 0.2660 0.1339 0.028 Uiso 1 1 calc R
H11B H 0.2216 0.2023 0.0854 0.028 Uiso 1 1 calc R
C6 C 0.3630(2) 0.65954(16) -0.27055(18) 0.0231(4) Uani 1 1 d .
H6 H 0.3342 0.5879 -0.3173 0.028 Uiso 1 1 calc R
N3 N 0.33772(19) 0.70022(14) 0.34831(15) 0.0285(4) Uani 1 1 d .
C14 C -0.0926(2) -0.15025(16) 0.33379(18) 0.0256(4) Uani 1 1 d .
H14A H -0.0017 -0.1935 0.3687 0.031 Uiso 1 1 calc R
H14B H -0.1973 -0.1206 0.4281 0.031 Uiso 1 1 calc R
C8 C 0.2601(2) 0.50248(15) -0.01461(17) 0.0212(4) Uani 1 1 d .
H8 H 0.2299 0.4311 -0.0607 0.025 Uiso 1 1 calc R
C15 C -0.1518(2) -0.26236(17) 0.2650(2) 0.0313(4) Uani 1 1 d .
H15A H -0.0493 -0.2917 0.1709 0.047 Uiso 1 1 calc R
H15B H -0.2472 -0.2223 0.2360 0.047 Uiso 1 1 calc R
H15C H -0.1970 -0.3454 0.3437 0.047 Uiso 1 1 calc R
C12 C 0.0345(2) 0.09675(16) 0.29119(18) 0.0237(4) Uani 1 1 d .
H12A H 0.1243 0.0573 0.3292 0.028 Uiso 1 1 calc R
H12B H -0.0743 0.1242 0.3836 0.028 Uiso 1 1 calc R
C4 C 0.4735(2) 0.89406(17) -0.29193(18) 0.0238(4) Uani 1 1 d .
H4 H 0.5189 0.9821 -0.3533 0.029 Uiso 1 1 calc R

loop_
_atom_site_aniso_label
_atom_site_aniso_U_11
_atom_site_aniso_U_22
_atom_site_aniso_U_33
_atom_site_aniso_U_23
_atom_site_aniso_U_13
_atom_site_aniso_U_12
N1 0.0243(7) 0.0189(7) 0.0198(7) -0.0009(5) -0.0101(6) -0.0041(5)
C9 0.0223(8) 0.0159(8) 0.0256(8) -0.0020(6) -0.0108(7) -0.0030(6)
C1 0.0210(8) 0.0179(8) 0.0253(8) -0.0038(6) -0.0107(7) -0.0033(6)
C7 0.0207(8) 0.0204(8) 0.0252(8) -0.0032(6) -0.0109(7) -0.0023(6)
C2 0.0204(8) 0.0195(8) 0.0226(8) -0.0031(6) -0.0096(7) -0.0026(6)
C13 0.0252(8) 0.0219(9) 0.0219(8) -0.0023(6) -0.0105(7) -0.0041(6)
N4 0.0323(8) 0.0242(7) 0.0249(7) -0.0047(6) -0.0147(6) -0.0055(6)
C10 0.0278(9) 0.0213(9) 0.0231(8) -0.0004(6) -0.0113(7) -0.0051(7)
C3 0.0233(8) 0.0201(8) 0.0276(9) -0.0044(6) -0.0121(7) -0.0052(6)
C5 0.0261(8) 0.0274(9) 0.0213(8) -0.0009(6) -0.0115(7) -0.0026(7)
N2 0.0313(8) 0.0256(8) 0.0234(7) -0.0026(5) -0.0152(6) -0.0047(6)
C11 0.0256(8) 0.0216(9) 0.0241(8) 0.0000(6) -0.0113(7) -0.0054(6)
C6 0.0254(8) 0.0236(9) 0.0227(8) -0.0042(6) -0.0114(7) -0.0043(7)
N3 0.0353(8) 0.0269(8) 0.0279(8) -0.0035(6) -0.0168(6) -0.0067(6)
C14 0.0273(9) 0.0250(9) 0.0246(8) -0.0029(7) -0.0102(7) -0.0078(7)
C8 0.0245(8) 0.0173(8) 0.0236(8) -0.0031(6) -0.0112(7) -0.0044(6)
C15 0.0337(10) 0.0247(9) 0.0381(10) -0.0067(7) -0.0155(8) -0.0089(7)
C12 0.0269(8) 0.0212(8) 0.0246(8) -0.0008(6) -0.0121(7) -0.0058(6)
C4 0.0244(8) 0.0188(8) 0.0261(8) 0.0020(6) -0.0094(7) -0.0052(6)

loop_
_atom_type_symbol
_atom_type_description
_atom_type_scat_dispersion_real
_atom_type_scat_dispersion_imag
_atom_type_scat_source
C C 0.0033 0.0016 'International Tables Vol C Tables 4.2.6.8 and 6.1.1.4'
H H 0.0000 0.0000 'International Tables Vol C Tables 4.2.6.8 and 6.1.1.4'
N N 0.0061 0.0033 'International Tables Vol C Tables 4.2.6.8 and 6.1.1.4'

loop_
_geom_angle_atom_site_label_1
_geom_angle_atom_site_label_2
_geom_angle_atom_site_label_3
_geom_angle
C1 N1 C9 125.07(14)
C1 N1 N2 108.84(13)
N2 N1 C9 126.05(13)
N1 C9 C10 116.43(14)
C8 C9 N1 115.55(13)
C8 C9 C10 128.02(15)
N1 C1 C2 120.16(14)
N4 C1 N1 107.99(14)
N4 C1 C2 131.86(14)
C2 C7 C6 118.11(14)
C2 C7 C8 119.80(14)
C6 C7 C8 122.09(14)
C7 C2 C1 116.31(14)
C3 C2 C1 123.31(15)
C3 C2 C7 120.37(15)
H13A C13 H13B 107.8
C14 C13 H13A 109.0
C14 C13 H13B 109.0
C12 C13 H13A 109.0
C12 C13 H13B 109.0
C12 C13 C14 112.89(13)
C1 N4 N3 105.57(12)
C9 C10 H10A 108.9
C9 C10 H10B 108.9
C9 C10 C11 113.56(13)
H10A C10 H10B 107.7
C11 C10 H10A 108.9
C11 C10 H10B 108.9
C2 C3 H3 120.0
C4 C3 C2 120.01(15)
C4 C3 H3 120.0
C6 C5 H5 119.8
C6 C5 C4 120.46(15)
C4 C5 H5 119.8
N3 N2 N1 105.15(12)
C10 C11 H11A 109.1
C10 C11 H11B 109.1
H11A C11 H11B 107.8
C12 C11 C10 112.47(14)
C12 C11 H11A 109.1
C12 C11 H11B 109.1
C7 C6 H6 119.6
C5 C6 C7 120.80(15)
C5 C6 H6 119.6
N2 N3 N4 112.46(13)
C13 C14 H14A 108.9
C13 C14 H14B 108.9
H14A C14 H14B 107.7
C15 C14 C13 113.55(14)
C15 C14 H14A 108.9
C15 C14 H14B 108.9
C9 C8 C7 123.04(15)
C9 C8 H8 118.5
C7 C8 H8 118.5
C14 C15 H15A 109.5
C14 C15 H15B 109.5
C14 C15 H15C 109.5
H15A C15 H15B 109.5
H15A C15 H15C 109.5
H15B C15 H15C 109.5
C13 C12 C11 112.48(13)
C13 C12 H12A 109.1
C13 C12 H12B 109.1
C11 C12 H12A 109.1
C11 C12 H12B 109.1
H12A C12 H12B 107.8
C3 C4 C5 120.24(14)
C3 C4 H4 119.9
C5 C4 H4 119.9

loop_
_geom_bond_atom_site_label_1
_geom_bond_atom_site_label_2
_geom_bond_distance
N1 C9 1.398(2)
N1 C1 1.3630(19)
N1 N2 1.3659(18)
C9 C10 1.502(2)
C9 C8 1.351(2)
C1 C2 1.432(2)
C1 N4 1.328(2)
C7 C2 1.410(2)
C7 C6 1.411(2)
C7 C8 1.449(2)
C2 C3 1.409(2)
C13 H13A 0.9900
C13 H13B 0.9900
C13 C14 1.529(2)
C13 C12 1.520(2)
N4 N3 1.3660(19)
C10 H10A 0.9900
C10 H10B 0.9900
C10 C11 1.526(2)
C3 H3 0.9500
C3 C4 1.373(2)
C5 H5 0.9500
C5 C6 1.378(2)
C5 C4 1.397(2)
N2 N3 1.2972(19)
C11 H11A 0.9900
C11 H11B 0.9900
C11 C12 1.522(2)
C6 H6 0.9500
C14 H14A 0.9900
C14 H14B 0.9900
C14 C15 1.521(2)
C8 H8 0.9500
C15 H15A 0.9800
C15 H15B 0.9800
C15 H15C 0.9800
C12 H12A 0.9900
C12 H12B 0.9900
C4 H4 0.9500

loop_
_geom_torsion_atom_site_label_1
_geom_torsion_atom_site_label_2
_geom_torsion_atom_site_label_3
_geom_torsion_atom_site_label_4
_geom_torsion
N1 C9 C10 C11 -176.30(13)
N1 C9 C8 C7 -1.1(2)
N1 C1 C2 C7 -3.1(2)
N1 C1 C2 C3 177.53(12)
N1 C1 N4 N3 -0.11(16)
N1 N2 N3 N4 -0.11(17)
C9 N1 C1 C2 1.9(2)
C9 N1 C1 N4 -177.77(13)
C9 N1 N2 N3 177.83(14)
C9 C10 C11 C12 178.06(13)
C1 N1 C9 C10 -179.33(13)
C1 N1 C9 C8 0.3(2)
C1 N1 N2 N3 0.04(17)
C1 C2 C3 C4 178.93(15)
C1 N4 N3 N2 0.14(17)
C7 C2 C3 C4 -0.4(2)
C2 C1 N4 N3 -179.69(16)
C2 C7 C6 C5 -0.5(2)
C2 C7 C8 C9 -0.3(2)
C2 C3 C4 C5 -0.5(2)
N4 C1 C2 C7 176.42(15)
N4 C1 C2 C3 -2.9(3)
C10 C9 C8 C7 178.50(13)
C10 C11 C12 C13 177.56(13)
N2 N1 C9 C10 3.2(2)
N2 N1 C9 C8 -177.13(14)
N2 N1 C1 C2 179.68(13)
N2 N1 C1 N4 0.04(17)
C6 C7 C2 C1 -178.50(14)
C6 C7 C2 C3 0.9(2)
C6 C7 C8 C9 -179.38(15)
C6 C5 C4 C3 0.9(2)
C14 C13 C12 C11 -178.96(13)
C8 C9 C10 C11 4.1(2)
C8 C7 C2 C1 2.4(2)
C8 C7 C2 C3 -178.26(13)
C8 C7 C6 C5 178.63(13)
C12 C13 C14 C15 176.53(13)
C4 C5 C6 C7 -0.4(2)
